data_7127213
loop_
_publ_author_name
'Schnierle, Marc'
'Blickle, Svenja'
'Filippou, Vasileios'
'Ringenberg, Mark R.'

_publ_section_title
;
 Tetrazine metallation boosts rate and regioselectivity of inverse
 electron demand Diels-Alder (iEDDA) addition of dienophiles.
;
_journal_issue 80
_journal_name_full 'Chemical communications (Cambridge, England)'
_journal_page_first 12033
_journal_page_last 12036
_journal_paper_doi 10.1039/d0cc03805a
_journal_volume 56
_journal_year 2020
_chemical_formula_moiety 'C18 H13 Cl N3 O3 Re'
_chemical_formula_sum 'C18 H13 Cl N3 O3 Re'
_chemical_formula_weight 540.981
_space_group_crystal_system monoclinic
_space_group_IT_number 14
_space_group_name_Hall '-P 2yn'
_space_group_name_H-M_alt 'P 1 21/n 1'
_symmetry_Int_Tables_number 14
_atom_sites_solution_primary iterative
_audit_creation_date 2020-03-21
_audit_creation_method
;
Olex2 1.3
(compiled 2020.01.31 svn.r88ba2a32 for OlexSys, GUI svn.r6032)
;
_audit_update_record
;
2020-03-21 deposited with the CCDC.	2020-08-05 downloaded from the CCDC.
;
_cell_angle_alpha 90
_cell_angle_beta 92.870(2)
_cell_angle_gamma 90
_cell_formula_units_Z 4
_cell_length_a 9.0781(7)
_cell_length_b 10.9568(10)
_cell_length_c 22.080(2)
_cell_measurement_reflns_used 22000
_cell_measurement_temperature 135.0
_cell_measurement_theta_max 27
_cell_measurement_theta_min 1.7
_cell_volume 2193.5(3)
_computing_molecular_graphics 'Olex2 1.3 (Dolomanov et al., 2009)'
_computing_publication_material 'Olex2 1.3 (Dolomanov et al., 2009)'
_computing_structure_refinement 'olex2.refine 1.3 (Bourhis et al., 2015)'
_computing_structure_solution 'olex2.solve 1.3 (Bourhis et al., 2015)'
_diffrn_ambient_temperature 135.0
_diffrn_measured_fraction_theta_full 0.9962
_diffrn_measured_fraction_theta_max 0.9958
_diffrn_measurement_device_type 'Brucker Apex II'
_diffrn_radiation_type 'Mo K\a'
_diffrn_radiation_wavelength 0.71073
_diffrn_reflns_av_R_equivalents 0.0703
_diffrn_reflns_av_unetI/netI 0.0744
_diffrn_reflns_Laue_measured_fraction_full 0.9962
_diffrn_reflns_Laue_measured_fraction_max 0.9958
_diffrn_reflns_limit_h_max 12
_diffrn_reflns_limit_h_min -9
_diffrn_reflns_limit_k_max 14
_diffrn_reflns_limit_k_min -14
_diffrn_reflns_limit_l_max 29
_diffrn_reflns_limit_l_min -29
_diffrn_reflns_number 22804
_diffrn_reflns_point_group_measured_fraction_full 0.9962
_diffrn_reflns_point_group_measured_fraction_max 0.9958
_diffrn_reflns_theta_full 25.2417
_diffrn_reflns_theta_max 28.31
_diffrn_reflns_theta_min 1.85
_exptl_absorpt_coefficient_mu 5.681
_exptl_absorpt_correction_T_max 0.6576
_exptl_absorpt_correction_T_min 0.5411
_exptl_absorpt_correction_type numerical
_exptl_absorpt_process_details 'J. de Meulenaar and H. Tompa, Acta Crystallogr., Sect A 1965, 19, 1014-1018'
_exptl_crystal_density_diffrn 1.638
_exptl_crystal_description 'red-brown prisms'
_exptl_crystal_F_000 1030.636
_exptl_crystal_preparation 'See Manuscript'
_exptl_crystal_recrystallization_method 'Re-crystallisation from solvent: CH2Cl2/n-hexanes'
_exptl_crystal_size_max 0.149
_exptl_crystal_size_mid 0.127
_exptl_crystal_size_min 0.085
_refine_diff_density_max 2.2243
_refine_diff_density_min -1.7079
_refine_diff_density_rms 0.3393
_refine_ls_d_res_high 0.7492
_refine_ls_d_res_low 11.0261
_refine_ls_goodness_of_fit_ref 0.9574
_refine_ls_hydrogen_treatment constr
_refine_ls_matrix_type full
_refine_ls_number_constraints 28
_refine_ls_number_parameters 211
_refine_ls_number_reflns 5438
_refine_ls_number_restraints 36
_refine_ls_restrained_S_all 0.9541
_refine_ls_R_factor_all 0.0630
_refine_ls_R_factor_gt 0.0395
_refine_ls_shift/su_max 0.0002
_refine_ls_shift/su_mean 0.0000
_refine_ls_structure_factor_coef Fsqd
_refine_ls_weighting_details 'w=1/[\s^2^(Fo^2^)+(0.0301P)^2^] where P=(Fo^2^+2Fc^2^)/3'
_refine_ls_weighting_scheme calc
_refine_ls_wR_factor_gt 0.0731
_refine_ls_wR_factor_ref 0.0785
_reflns_Friedel_coverage 0.0
_reflns_limit_h_max 11
_reflns_limit_h_min -12
_reflns_limit_k_max 14
_reflns_limit_k_min 0
_reflns_limit_l_max 29
_reflns_limit_l_min -10
_reflns_number_gt 3970
_reflns_number_total 5438
_reflns_threshold_expression I>=2u(I)
_cod_data_source_file d0cc03805a2.cif
_cod_data_source_block ac484
_cod_depositor_comments 'Adding full bibliography for 7127209--7127213.cif.'
_cod_original_sg_symbol_Hall '-P 2ybc (x-z,y,z)'
_cod_database_code 7127213
_olex2_refinement_description
;
1. Fixed Uiso
 At 1.2 times of:
  All C(H) groups, All N(H) groups
2. Uiso/Uaniso restraints and constraints
Uanis(N1) \\sim Ueq, Uanis(C4) \\sim Ueq, Uanis(C5) \\sim Ueq, Uanis(C6) \\sim
Ueq, Uanis(C7) \\sim Ueq, Uanis(C8) \\sim Ueq: with sigma of 0.01 and sigma for
terminal atoms of 0.02
3.a Ternary CH refined with riding coordinates:
 C10(H10)
3.b Aromatic/amide H refined with riding coordinates:
 C11(H11), C12(H12), C18(H18), C17(H17), C16(H16), C15(H15), C14(H14), C4(H4),
 C5(H5), C6(H6), C7(H7), N3(H3)
3.c Fitted hexagon refined as free rotating group:
 C13(C18,C17,C16,C15,C14), N1(C4,C5,C6,C7,C8)
;
_olex2_exptl_crystal_mounting_method 'cyroloop '
_olex2_submission_special_instructions 'No special instructions were received'

loop_
_space_group_symop_id
_space_group_symop_operation_xyz
1 x,y,z
2 -x+1/2,y+1/2,-z+1/2
3 -x,-y,-z
4 x-1/2,-y-1/2,z-1/2

loop_
_atom_site_label
_atom_site_type_symbol
_atom_site_fract_x
_atom_site_fract_y
_atom_site_fract_z
_atom_site_U_iso_or_equiv
_atom_site_adp_type
_atom_site_occupancy
_atom_site_refinement_flags_posn
_atom_site_refinement_flags_adp
C1 C 0.9087(6) 0.6623(6) -0.0578(3) 0.0242(13) Uani 1.000000 . .
C2 C 0.7671(5) 0.4907(5) 0.0022(3) 0.0173(11) Uani 1.000000 . .
C3 C 0.9188(5) 0.6615(6) 0.0647(3) 0.0215(12) Uani 1.000000 . .
C9 C 0.5713(5) 0.8055(5) 0.0855(3) 0.0170(12) Uani 1.000000 . .
C10 C 0.4790(5) 0.8357(6) 0.1388(3) 0.0186(11) Uani 1.000000 . .
H10 H 0.4237(5) 0.9131(6) 0.1298(3) 0.0223(13) Uiso 1.000000 R .
C11 C 0.3687(5) 0.7323(5) 0.1447(3) 0.0191(12) Uani 1.000000 . .
H11 H 0.2776(5) 0.7472(5) 0.1628(3) 0.0230(15) Uiso 1.000000 R .
C12 C 0.3986(6) 0.6235(6) 0.1251(3) 0.0235(14) Uani 1.000000 . .
H12 H 0.3316(6) 0.5586(6) 0.1314(3) 0.0282(16) Uiso 1.000000 R .
C13 C 0.5753(4) 0.8530(3) 0.19687(14) 0.0185(12) Uani 1.000000 . .
C18 C 0.5515(4) 0.9517(3) 0.23472(19) 0.0297(15) Uani 1.000000 G .
H18 H 0.4766(4) 1.0095(3) 0.22402(19) 0.0357(18) Uiso 1.000000 R .
C17 C 0.6371(5) 0.9657(4) 0.28823(18) 0.0387(18) Uani 1.000000 G .
H17 H 0.6208(5) 1.0332(4) 0.31411(18) 0.046(2) Uiso 1.000000 R .
C16 C 0.7466(4) 0.8811(4) 0.30389(15) 0.0379(18) Uani 1.000000 G .
H16 H 0.8051(4) 0.8907(4) 0.34046(15) 0.045(2) Uiso 1.000000 R .
C15 C 0.7704(4) 0.7825(4) 0.26604(19) 0.0382(18) Uani 1.000000 G .
H15 H 0.8452(4) 0.7247(4) 0.27674(19) 0.046(2) Uiso 1.000000 R .
C14 C 0.6848(4) 0.7684(3) 0.21253(17) 0.0292(15) Uani 1.000000 G .
H14 H 0.7011(4) 0.7010(3) 0.18665(17) 0.0351(18) Uiso 1.000000 R .
Cl1 Cl 0.56173(13) 0.68250(13) -0.07524(7) 0.0205(3) Uani 1.000000 . .
N1 N 0.7396(3) 0.8611(2) 0.01095(15) 0.0165(11) Uani 1.000000 . U
C4 C 0.8130(3) 0.9456(3) -0.02356(14) 0.0226(13) Uani 1.000000 G U
H4 H 0.8771(3) 0.9184(3) -0.05350(14) 0.0271(16) Uiso 1.000000 R .
C5 C 0.7927(4) 1.0698(3) -0.01425(16) 0.0244(14) Uani 1.000000 G U
H5 H 0.8429(4) 1.1275(3) -0.03783(16) 0.0293(16) Uiso 1.000000 R .
C6 C 0.6990(4) 1.1095(2) 0.02957(18) 0.0257(14) Uani 1.000000 G U
H6 H 0.6851(4) 1.1944(2) 0.03593(18) 0.0309(17) Uiso 1.000000 R .
C7 C 0.6255(3) 1.0251(3) 0.06407(15) 0.0231(13) Uani 1.000000 G U
H7 H 0.5615(3) 1.0523(3) 0.09402(15) 0.0277(16) Uiso 1.000000 R .
C8 C 0.6458(3) 0.9009(3) 0.05476(14) 0.0124(11) Uani 1.000000 G U
N2 N 0.5993(4) 0.6946(4) 0.0682(2) 0.0142(10) Uani 1.000000 . .
N3 N 0.5277(4) 0.6000(4) 0.0948(2) 0.0170(10) Uani 1.000000 . .
H3 H 0.5624(4) 0.5252(4) 0.0928(2) 0.0204(12) Uiso 1.000000 R .
O1 O 0.9928(4) 0.6613(5) -0.0949(2) 0.0398(12) Uani 1.000000 . .
O2 O 0.7696(4) 0.3865(4) 0.0016(2) 0.0285(10) Uani 1.000000 . .
O3 O 1.0128(4) 0.6617(4) 0.1021(2) 0.0312(10) Uani 1.000000 . .
Re1 Re 0.765389(19) 0.66616(2) 0.003190(11) 0.01488(7) Uani 1.000000 . .

loop_
_atom_site_aniso_label
_atom_site_aniso_U_11
_atom_site_aniso_U_22
_atom_site_aniso_U_33
_atom_site_aniso_U_12
_atom_site_aniso_U_13
_atom_site_aniso_U_23
C1 0.026(3) 0.028(4) 0.018(3) 0.006(3) -0.003(2) 0.003(3)
C2 0.019(2) 0.018(3) 0.016(3) 0.002(2) 0.002(2) 0.004(3)
C3 0.020(2) 0.018(3) 0.027(3) -0.002(2) 0.008(2) 0.004(3)
C9 0.016(2) 0.014(3) 0.020(3) -0.001(2) -0.005(2) 0.004(2)
C10 0.018(2) 0.018(3) 0.020(3) 0.001(2) 0.004(2) -0.003(3)
C11 0.020(3) 0.015(3) 0.022(3) 0.000(2) 0.008(2) -0.006(3)
C12 0.026(3) 0.028(4) 0.016(3) -0.011(2) 0.001(2) 0.003(3)
C13 0.021(2) 0.018(3) 0.016(3) -0.007(2) 0.004(2) 0.002(2)
C18 0.028(3) 0.034(4) 0.028(4) -0.001(3) 0.005(3) -0.006(3)
C17 0.047(4) 0.039(5) 0.030(4) -0.016(3) 0.006(3) -0.020(3)
C16 0.043(4) 0.048(5) 0.022(4) -0.017(3) -0.008(3) 0.002(3)
C15 0.040(4) 0.051(5) 0.022(4) -0.003(3) -0.012(3) 0.005(3)
C14 0.037(3) 0.023(4) 0.027(4) 0.001(3) -0.007(3) -0.001(3)
Cl1 0.0224(6) 0.0160(8) 0.0227(8) 0.0004(5) -0.0040(5) -0.0017(6)
N1 0.018(2) 0.014(3) 0.018(3) 0.0015(16) 0.0014(18) -0.0012(17)
C4 0.026(3) 0.020(3) 0.022(3) 0.002(2) -0.003(2) 0.002(2)
C5 0.033(3) 0.014(3) 0.026(3) -0.006(2) -0.000(2) 0.009(2)
C6 0.029(3) 0.013(3) 0.035(4) -0.002(2) -0.005(2) 0.002(2)
C7 0.024(3) 0.021(3) 0.024(3) 0.002(2) -0.001(2) -0.001(2)
C8 0.017(2) 0.011(3) 0.009(3) 0.0024(18) -0.0025(19) 0.000(2)
N2 0.0141(19) 0.016(3) 0.013(2) -0.0014(16) 0.0011(18) -0.0017(19)
N3 0.022(2) 0.010(3) 0.019(3) -0.0010(18) 0.0024(19) 0.002(2)
O1 0.038(2) 0.050(3) 0.032(3) 0.009(2) 0.015(2) 0.007(3)
O2 0.031(2) 0.015(2) 0.039(3) 0.0019(17) 0.0016(19) -0.000(2)
O3 0.027(2) 0.038(3) 0.028(3) -0.008(2) -0.0066(18) 0.005(2)
Re1 0.01637(10) 0.01142(11) 0.01688(11) 0.00121(9) 0.00113(7) -0.00022(12)

loop_
_atom_type_symbol
_atom_type_scat_dispersion_real
_atom_type_scat_dispersion_imag
_atom_type_scat_Cromer_Mann_a1
_atom_type_scat_Cromer_Mann_a2
_atom_type_scat_Cromer_Mann_a3
_atom_type_scat_Cromer_Mann_a4
_atom_type_scat_Cromer_Mann_b1
_atom_type_scat_Cromer_Mann_b2
_atom_type_scat_Cromer_Mann_b3
_atom_type_scat_Cromer_Mann_b4
_atom_type_scat_Cromer_Mann_c
_atom_type_scat_source
_atom_type_scat_dispersion_source
C 0.00347 0.00161 2.31000 1.02000 1.58860 0.86500 20.84390 10.20750 0.56870 51.65120 0.215599998832 'International Tables Volume C Table 6.1.1.4 (pp. 500-502)' 'Henke, Gullikson and Davis, At. Data and Nucl. Data Tables, 1993, 54, 2'
Cl 0.14873 0.16029 11.46040 7.19640 6.25560 1.64550 0.01040 1.16620 18.51940 47.77840 -9.55739974976 'International Tables Volume C Table 6.1.1.4 (pp. 500-502)' 'Henke, Gullikson and Davis, At. Data and Nucl. Data Tables, 1993, 54, 2'
H 0.00000 0.00000 0.49300 0.32291 0.14019 0.04081 10.51090 26.12570 3.14236 57.79970 0.0030380000826 'International Tables Volume C Table 6.1.1.4 (pp. 500-502)' 'Henke, Gullikson and Davis, At. Data and Nucl. Data Tables, 1993, 54, 2'
O 0.01158 0.00611 3.04850 2.28680 1.54630 0.86700 13.27710 5.70110 0.32390 32.90890 0.250800013542 'International Tables Volume C Table 6.1.1.4 (pp. 500-502)' 'Henke, Gullikson and Davis, At. Data and Nucl. Data Tables, 1993, 54, 2'
N 0.00653 0.00323 12.21260 3.13220 2.01250 1.16630 0.00570 9.89330 28.99750 0.58260 -11.5290002823 'International Tables Volume C Table 6.1.1.4 (pp. 500-502)' 'Henke, Gullikson and Davis, At. Data and Nucl. Data Tables, 1993, 54, 2'
Re -0.86767 7.12843 28.76210 15.71890 14.55640 5.44174 1.67191 9.09227 0.35050 52.08610 10.4720001221 'International Tables Volume C Table 6.1.1.4 (pp. 500-502)' 'Henke, Gullikson and Davis, At. Data and Nucl. Data Tables, 1993, 54, 2'

loop_
_geom_angle_atom_site_label_1
_geom_angle_atom_site_label_2
_geom_angle_atom_site_label_3
_geom_angle
_geom_angle_site_symmetry_1
_geom_angle_site_symmetry_3
_geom_angle_publ_flag
Re1 C1 O1 178.8(5) . . ?
Re1 C2 O2 179.3(4) . . ?
Re1 C3 O3 178.3(5) . . ?
C8 C9 C10 120.0(5) . . ?
N2 C9 C10 123.7(5) . . ?
N2 C9 C8 116.0(5) . . ?
C11 C10 C9 107.2(5) . . ?
C13 C10 C9 111.3(4) . . ?
C13 C10 C11 111.8(5) . . ?
C12 C11 C10 120.3(5) . . ?
N3 C12 C11 121.4(5) . . ?
C18 C13 C10 120.1 . . ?
C14 C13 C10 119.9 . . ?
C14 C13 C18 120.0 . . ?
C17 C18 C13 120.0 . . ?
C16 C17 C18 120.0 . . ?
C15 C16 C17 120.0 . . ?
C14 C15 C16 120.0 . . ?
C15 C14 C13 120.0 . . ?
C8 N1 C4 120.0 . . ?
Re1 N1 C4 124.0 . . ?
Re1 N1 C8 116.0 . . ?
C5 C4 N1 120.0 . . ?
C6 C5 C4 120.0 . . ?
C7 C6 C5 120.0 . . ?
C8 C7 C6 120.0 . . ?
N1 C8 C9 114.8(3) . . ?
C7 C8 C9 125.1(3) . . ?
C7 C8 N1 120.0 . . ?
N3 N2 C9 118.5(5) . . ?
Re1 N2 C9 118.8(4) . . ?
Re1 N2 N3 122.6(3) . . ?
N2 N3 C12 119.4(5) . . ?
C2 Re1 C1 88.0(3) . . ?
C3 Re1 C1 90.1(2) . . ?
C3 Re1 C2 88.6(2) . . ?
Cl1 Re1 C1 91.12(16) . . ?
Cl1 Re1 C2 94.06(16) . . ?
Cl1 Re1 C3 177.14(19) . . ?
N1 Re1 C1 99.1(2) . . ?
N1 Re1 C2 172.83(18) . . ?
N1 Re1 C3 92.8(2) . . ?
N1 Re1 Cl1 84.47(9) . . ?
N2 Re1 C1 172.6(2) . . ?
N2 Re1 C2 99.1(2) . . ?
N2 Re1 C3 92.3(2) . . ?
N2 Re1 Cl1 86.15(11) . . ?
N2 Re1 N1 73.85(14) . . ?

loop_
_geom_bond_atom_site_label_1
_geom_bond_atom_site_label_2
_geom_bond_distance
_geom_bond_site_symmetry_2
_geom_bond_publ_flag
C1 O1 1.148(7) . ?
C1 Re1 1.919(6) . ?
C2 O2 1.142(7) . ?
C2 Re1 1.922(6) . ?
C3 O3 1.158(6) . ?
C3 Re1 1.896(6) . ?
C9 C10 1.516(8) . ?
C9 C8 1.434(6) . ?
C9 N2 1.302(7) . ?
C10 C11 1.523(7) . ?
C10 C13 1.527(6) . ?
C11 C12 1.302(8) . ?
C12 N3 1.402(7) . ?
C13 C18 1.3900 . ?
C13 C14 1.3900 . ?
C18 C17 1.3900 . ?
C17 C16 1.3900 . ?
C16 C15 1.3900 . ?
C15 C14 1.3900 . ?
Cl1 Re1 2.4755(13) . ?
N1 C4 1.3900 . ?
N1 C8 1.3900 . ?
N1 Re1 2.157(2) . ?
C4 C5 1.3900 . ?
C5 C6 1.3900 . ?
C6 C7 1.3900 . ?
C7 C8 1.3900 . ?
N2 N3 1.370(6) . ?
N2 Re1 2.156(4) . ?

loop_
_geom_torsion_atom_site_label_1
_geom_torsion_atom_site_label_2
_geom_torsion_atom_site_label_3
_geom_torsion_atom_site_label_4
_geom_torsion
_geom_torsion_site_symmetry_1
_geom_torsion_site_symmetry_2
_geom_torsion_site_symmetry_3
_geom_torsion_site_symmetry_4
_geom_torsion_publ_flag
C9 C10 C11 C12 26.2(5) . . . . ?
C9 C10 C13 C18 134.4(4) . . . . ?
C9 C10 C13 C14 -47.0(5) . . . . ?
C9 C8 N1 C4 177.3(2) . . . . ?
C9 C8 N1 Re1 -4.4(3) . . . . ?
C9 C8 C7 C6 -177.0(3) . . . . ?
C9 N2 N3 C12 18.7(5) . . . . ?
C10 C11 C12 N3 -4.1(7) . . . . ?
C10 C13 C18 C17 178.6(3) . . . . ?
C10 C13 C14 C15 -178.6(3) . . . . ?
C11 C12 N3 N2 -21.0(7) . . . . ?
C12 N3 N2 Re1 -165.0(4) . . . . ?
C13 C18 C17 C16 0.0(3) . . . . ?
C13 C14 C15 C16 -0.0(3) . . . . ?
C18 C17 C16 C15 -0.0(3) . . . . ?
C17 C16 C15 C14 0.0(3) . . . . ?
N1 C4 C5 C6 0.0(3) . . . . ?
N1 C8 C7 C6 -0.0(3) . . . . ?
C4 C5 C6 C7 -0.0(3) . . . . ?
C5 C6 C7 C8 0.0(3) . . . . ?

loop_
_restr_U_iso_atom_site_label
_restr_U_iso_weight_param
N1 0.0100
C4 0.0100
C5 0.0100
C6 0.0100
C7 0.0100
C8 0.0100
